data_7030392
loop_
_publ_author_name
'Kottalanka, Ravi K.'
'Adimulam, Harinath'
'Bhattacharjee, Jayeeta'
'Vignesh Babu, H.'
'Panda, Tarun K.'

_publ_section_title
;
 Bis(phosphinoselenoic amides) as versatile chelating ligands for alkaline
 earth metal (Mg, Ca, Sr and Ba) complexes: syntheses, structure and
 \e-caprolactone polymerisation.
;
_journal_issue 23
_journal_name_full 'Dalton transactions (Cambridge, England : 2003)'
_journal_page_first 8757
_journal_page_last 8766
_journal_paper_doi 10.1039/c4dt00669k
_journal_volume 43
_journal_year 2014
_chemical_formula_moiety 'C26 H32 B2 N2 P2'
_chemical_formula_sum 'C26 H32 B2 N2 P2'
_chemical_formula_weight 456.10
_chemical_name_systematic
;
 ?
;
_space_group_IT_number 9
_symmetry_cell_setting monoclinic
_symmetry_space_group_name_Hall 'C -2yc'
_symmetry_space_group_name_H-M 'C 1 c 1'
_atom_sites_solution_hydrogens geom
_atom_sites_solution_primary direct
_atom_sites_solution_secondary difmap
_audit_creation_method SHELXL-97
_cell_angle_alpha 90
_cell_angle_beta 91.387(4)
_cell_angle_gamma 90
_cell_formula_units_Z 4
_cell_length_a 12.7050(6)
_cell_length_b 13.7069(7)
_cell_length_c 14.7809(7)
_cell_measurement_reflns_used 2522
_cell_measurement_temperature 293(2)
_cell_measurement_theta_max 70.6325
_cell_measurement_theta_min 2.9881
_cell_volume 2573.3(2)
_computing_cell_refinement
'CrysAlisPro, Agilent Technologies,Version 1.171.35.19 (release 27-10-2011CrysAlis171 .NET)(compiled Oct 27'
_computing_data_collection
'CrysAlisPro, Agilent Technologies,Version 1.171.35.19 (release 27-10-2011CrysAlis171 .NET)(compiled Oct 27'
_computing_data_reduction
'CrysAlisPro, Agilent Technologies,Version 1.171.35.19 (release 27-10-2011CrysAlis171 .NET)(compiled Oct 27'
_computing_molecular_graphics 'ORTEP III & Olex 2.1'
_computing_publication_material WinGX
_computing_structure_refinement 'SHELXL-97 (Sheldrick, 2008)'
_computing_structure_solution 'SHELXL-97 (Sheldrick, 2008)'
_diffrn_ambient_temperature 293(2)
_diffrn_measured_fraction_theta_full 0.979
_diffrn_measured_fraction_theta_max 0.979
_diffrn_measurement_device_type 'SuperNova, Dual, Cu at zero, Eos'
_diffrn_radiation_monochromator mirror
_diffrn_radiation_source 'SuperNova (Cu) X-ray Source'
_diffrn_radiation_type CuK\a
_diffrn_radiation_wavelength 1.54184
_diffrn_reflns_av_R_equivalents 0.0330
_diffrn_reflns_av_sigmaI/netI 0.0505
_diffrn_reflns_limit_h_max 15
_diffrn_reflns_limit_h_min -15
_diffrn_reflns_limit_k_max 16
_diffrn_reflns_limit_k_min -10
_diffrn_reflns_limit_l_max 18
_diffrn_reflns_limit_l_min -15
_diffrn_reflns_number 4908
_diffrn_reflns_theta_full 70.77
_diffrn_reflns_theta_max 70.77
_diffrn_reflns_theta_min 4.75
_exptl_absorpt_coefficient_mu 1.640
_exptl_absorpt_correction_T_max 1.00000
_exptl_absorpt_correction_T_min 0.79074
_exptl_absorpt_correction_type multi-scan
_exptl_absorpt_process_details
'CrysAlisPro, Agilent Technologies,Version 1.171.35.19 (release 27-10-2011 CrysAlis171 .NET)(compiled Oct 27'
_exptl_crystal_colour colorless
_exptl_crystal_density_diffrn 1.177
_exptl_crystal_density_method 'not measured'
_exptl_crystal_description plate
_exptl_crystal_F_000 968
_exptl_crystal_size_max 0.16
_exptl_crystal_size_mid 0.14
_exptl_crystal_size_min 0.11
_refine_diff_density_max 0.195
_refine_diff_density_min -0.235
_refine_diff_density_rms 0.049
_refine_ls_abs_structure_details 'Flack H D (1983), Acta Cryst. A39, 876-881'
_refine_ls_abs_structure_Flack 0.00(3)
_refine_ls_extinction_method none
_refine_ls_goodness_of_fit_ref 1.082
_refine_ls_hydrogen_treatment constr
_refine_ls_matrix_type full
_refine_ls_number_parameters 292
_refine_ls_number_reflns 3221
_refine_ls_number_restraints 2
_refine_ls_restrained_S_all 1.082
_refine_ls_R_factor_all 0.0491
_refine_ls_R_factor_gt 0.0456
_refine_ls_shift/su_max 0.003
_refine_ls_shift/su_mean 0.001
_refine_ls_structure_factor_coef Fsqd
_refine_ls_weighting_details 'calc w=1/[\s^2^(Fo^2^)+(0.0768P)^2^+0.0000P] where P=(Fo^2^+2Fc^2^)/3'
_refine_ls_weighting_scheme calc
_refine_ls_wR_factor_gt 0.1259
_refine_ls_wR_factor_ref 0.1307
_reflns_number_gt 2985
_reflns_number_total 3221
_reflns_threshold_expression >2\s(I)
_cod_data_source_file c4dt00669k2.cif
_cod_data_source_block compound_6
_cod_depositor_comments 'Adding full bibliography for 7030386--7030393.cif.'
_cod_original_sg_symbol_H-M 'C c'
_cod_database_code 7030392

loop_
_symmetry_equiv_pos_as_xyz
'x, y, z'
'x, -y, z+1/2'
'x+1/2, y+1/2, z'
'x+1/2, -y+1/2, z+1/2'

loop_
_atom_site_label
_atom_site_type_symbol
_atom_site_fract_x
_atom_site_fract_y
_atom_site_fract_z
_atom_site_U_iso_or_equiv
_atom_site_adp_type
_atom_site_occupancy
_atom_site_symmetry_multiplicity
_atom_site_calc_flag
_atom_site_refinement_flags
P2 P 0.13360(6) 0.98108(7) 0.25365(6) 0.0457(2) Uani 1 1 d .
P1 P 0.47231(7) 0.90487(7) 0.56314(6) 0.0468(2) Uani 1 1 d .
N1 N 0.3923(3) 0.9830(2) 0.5088(2) 0.0532(8) Uani 1 1 d .
H1 H 0.3854 1.0412 0.5296 0.064 Uiso 1 1 calc R
N2 N 0.2495(2) 1.0236(3) 0.2898(2) 0.0532(8) Uani 1 1 d .
H2 H 0.2944 1.0349 0.2484 0.064 Uiso 1 1 calc R
C15 C 0.0402(3) 1.0808(3) 0.2535(3) 0.0490(8) Uani 1 1 d .
C22 C 0.0538(4) 0.9256(3) 0.4213(3) 0.0601(10) Uani 1 1 d .
H22 H 0.0468 0.9917 0.4338 0.072 Uiso 1 1 calc R
C20 C -0.0657(4) 1.0613(4) 0.2367(4) 0.0654(11) Uani 1 1 d .
H20 H -0.0889 0.9970 0.2332 0.079 Uiso 1 1 calc R
C3 C 0.5841(3) 0.8881(3) 0.4917(3) 0.0487(8) Uani 1 1 d .
C9 C 0.4071(3) 0.7871(3) 0.5643(3) 0.0492(8) Uani 1 1 d .
C21 C 0.0872(3) 0.8956(3) 0.3377(3) 0.0497(8) Uani 1 1 d .
C4 C 0.6041(3) 0.9471(3) 0.4180(3) 0.0583(10) Uani 1 1 d .
H4 H 0.5553 0.9944 0.4006 0.070 Uiso 1 1 calc R
C11 C 0.3527(4) 0.6381(4) 0.4926(4) 0.0773(14) Uani 1 1 d .
H11 H 0.3562 0.5953 0.4439 0.093 Uiso 1 1 calc R
C2 C 0.2850(3) 1.0440(3) 0.3809(3) 0.0519(9) Uani 1 1 d .
H2A H 0.2260 1.0663 0.4157 0.062 Uiso 1 1 calc R
H2B H 0.3367 1.0960 0.3801 0.062 Uiso 1 1 calc R
C1 C 0.3337(3) 0.9546(3) 0.4265(3) 0.0557(9) Uani 1 1 d .
H1A H 0.2786 0.9089 0.4417 0.067 Uiso 1 1 calc R
H1B H 0.3807 0.9225 0.3852 0.067 Uiso 1 1 calc R
C8 C 0.6570(3) 0.8164(3) 0.5155(3) 0.0606(10) Uani 1 1 d .
H8 H 0.6444 0.7754 0.5642 0.073 Uiso 1 1 calc R
C14 C 0.3449(5) 0.7634(4) 0.6377(4) 0.0721(12) Uani 1 1 d .
H14 H 0.3418 0.8050 0.6872 0.086 Uiso 1 1 calc R
B1 B 0.5166(5) 0.9584(5) 0.6779(4) 0.0660(13) Uani 1 1 d .
H1C H 0.5514 1.0197 0.6685 0.099 Uiso 1 1 calc R
H1D H 0.5643 0.9140 0.7079 0.099 Uiso 1 1 calc R
H1E H 0.4563 0.9685 0.7146 0.099 Uiso 1 1 calc R
C16 C 0.0733(4) 1.1762(3) 0.2604(3) 0.0617(10) Uani 1 1 d .
H16 H 0.1438 1.1901 0.2725 0.074 Uiso 1 1 calc R
C12 C 0.2903(4) 0.6148(4) 0.5645(4) 0.0715(12) Uani 1 1 d .
H12 H 0.2508 0.5576 0.5641 0.086 Uiso 1 1 calc R
C10 C 0.4102(4) 0.7235(3) 0.4913(3) 0.0618(10) Uani 1 1 d .
H10 H 0.4509 0.7385 0.4417 0.074 Uiso 1 1 calc R
C23 C 0.0309(4) 0.8575(5) 0.4864(3) 0.0739(14) Uani 1 1 d .
H23 H 0.0074 0.8782 0.5423 0.089 Uiso 1 1 calc R
C13 C 0.2877(5) 0.6769(4) 0.6361(4) 0.0845(16) Uani 1 1 d .
H13 H 0.2466 0.6611 0.6852 0.101 Uiso 1 1 calc R
C18 C -0.1034(5) 1.2317(5) 0.2323(4) 0.0825(16) Uani 1 1 d .
H18 H -0.1518 1.2823 0.2258 0.099 Uiso 1 1 calc R
C6 C 0.7665(4) 0.8655(4) 0.3943(4) 0.0725(13) Uani 1 1 d .
H6 H 0.8274 0.8576 0.3615 0.087 Uiso 1 1 calc R
C7 C 0.7478(4) 0.8057(4) 0.4672(4) 0.0711(13) Uani 1 1 d .
H7 H 0.7966 0.7580 0.4838 0.085 Uiso 1 1 calc R
C17 C 0.0006(5) 1.2521(4) 0.2491(4) 0.0748(14) Uani 1 1 d .
H17 H 0.0231 1.3166 0.2531 0.090 Uiso 1 1 calc R
C5 C 0.6951(4) 0.9369(4) 0.3701(3) 0.0686(12) Uani 1 1 d .
H5 H 0.7082 0.9781 0.3216 0.082 Uiso 1 1 calc R
C26 C 0.0951(5) 0.7974(3) 0.3200(4) 0.0758(14) Uani 1 1 d .
H26 H 0.1166 0.7761 0.2637 0.091 Uiso 1 1 calc R
C19 C -0.1366(4) 1.1362(5) 0.2251(4) 0.0809(15) Uani 1 1 d .
H19 H -0.2071 1.1224 0.2123 0.097 Uiso 1 1 calc R
B2 B 0.1531(4) 0.9314(4) 0.1355(3) 0.0616(12) Uani 1 1 d .
H2C H 0.1798 0.9822 0.0976 0.092 Uiso 1 1 calc R
H2D H 0.0870 0.9086 0.1109 0.092 Uiso 1 1 calc R
H2E H 0.2024 0.8784 0.1382 0.092 Uiso 1 1 calc R
C25 C 0.0708(7) 0.7303(4) 0.3864(6) 0.106(2) Uani 1 1 d .
H25 H 0.0742 0.6639 0.3741 0.127 Uiso 1 1 calc R
C24 C 0.0418(5) 0.7618(5) 0.4705(4) 0.0897(18) Uani 1 1 d .
H24 H 0.0299 0.7168 0.5162 0.108 Uiso 1 1 calc R

loop_
_atom_site_aniso_label
_atom_site_aniso_U_11
_atom_site_aniso_U_22
_atom_site_aniso_U_33
_atom_site_aniso_U_23
_atom_site_aniso_U_13
_atom_site_aniso_U_12
P2 0.0456(4) 0.0459(5) 0.0453(5) 0.0022(4) -0.0027(3) 0.0027(4)
P1 0.0469(4) 0.0482(5) 0.0450(5) -0.0014(4) -0.0039(3) -0.0002(4)
N1 0.0560(18) 0.0462(17) 0.0571(19) -0.0043(14) -0.0079(15) 0.0057(13)
N2 0.0440(16) 0.062(2) 0.0539(19) 0.0086(15) 0.0002(14) -0.0027(14)
C15 0.0496(19) 0.052(2) 0.0455(18) 0.0052(15) 0.0006(14) 0.0077(15)
C22 0.062(2) 0.063(2) 0.055(2) -0.0019(19) 0.0045(18) -0.0052(19)
C20 0.053(2) 0.062(3) 0.081(3) 0.013(2) -0.003(2) -0.0014(19)
C3 0.0463(18) 0.0445(19) 0.055(2) -0.0042(16) -0.0065(15) -0.0029(14)
C9 0.0510(19) 0.0485(19) 0.0481(19) 0.0049(15) -0.0001(15) -0.0042(15)
C21 0.0479(18) 0.050(2) 0.051(2) 0.0027(15) -0.0062(15) -0.0033(15)
C4 0.057(2) 0.056(2) 0.062(2) 0.0129(19) -0.0033(18) -0.0041(18)
C11 0.077(3) 0.069(3) 0.086(3) -0.017(3) -0.003(3) -0.016(2)
C2 0.050(2) 0.049(2) 0.057(2) 0.0005(17) -0.0048(16) -0.0013(15)
C1 0.056(2) 0.052(2) 0.058(2) 0.0014(18) -0.0123(18) 0.0022(17)
C8 0.058(2) 0.057(2) 0.067(3) 0.014(2) 0.0027(19) 0.0053(18)
C14 0.086(3) 0.063(3) 0.068(3) -0.005(2) 0.019(2) -0.010(2)
B1 0.065(3) 0.082(3) 0.050(2) -0.013(2) -0.010(2) -0.002(2)
C16 0.062(2) 0.052(2) 0.071(3) 0.003(2) -0.005(2) 0.0019(18)
C12 0.072(3) 0.061(3) 0.081(3) 0.006(2) 0.000(2) -0.016(2)
C10 0.065(2) 0.064(3) 0.057(2) -0.0082(19) 0.0030(18) -0.0106(19)
C23 0.073(3) 0.093(4) 0.056(3) 0.013(2) -0.001(2) -0.016(3)
C13 0.089(4) 0.080(3) 0.087(4) 0.016(3) 0.027(3) -0.021(3)
C18 0.083(4) 0.079(3) 0.085(4) 0.012(3) 0.002(3) 0.038(3)
C6 0.052(2) 0.094(3) 0.072(3) -0.014(3) 0.013(2) -0.008(2)
C7 0.052(2) 0.071(3) 0.090(4) 0.000(3) 0.004(2) 0.011(2)
C17 0.102(4) 0.048(2) 0.074(3) 0.003(2) 0.002(3) 0.017(2)
C5 0.064(3) 0.077(3) 0.065(3) 0.011(2) 0.006(2) -0.012(2)
C26 0.104(4) 0.047(2) 0.076(3) 0.001(2) 0.009(3) 0.001(2)
C19 0.052(2) 0.102(4) 0.089(4) 0.016(3) 0.000(2) 0.016(3)
B2 0.067(3) 0.069(3) 0.049(2) -0.008(2) -0.004(2) 0.015(2)
C25 0.157(7) 0.049(3) 0.111(5) 0.019(3) 0.013(5) -0.005(3)
C24 0.099(4) 0.089(4) 0.081(4) 0.036(3) -0.002(3) -0.014(3)

loop_
_atom_type_symbol
_atom_type_description
_atom_type_scat_dispersion_real
_atom_type_scat_dispersion_imag
_atom_type_scat_source
C C 0.0181 0.0091 'International Tables Vol C Tables 4.2.6.8 and 6.1.1.4'
H H 0.0000 0.0000 'International Tables Vol C Tables 4.2.6.8 and 6.1.1.4'
B B 0.0090 0.0039 'International Tables Vol C Tables 4.2.6.8 and 6.1.1.4'
N N 0.0311 0.0180 'International Tables Vol C Tables 4.2.6.8 and 6.1.1.4'
P P 0.2955 0.4335 'International Tables Vol C Tables 4.2.6.8 and 6.1.1.4'

loop_
_geom_angle_atom_site_label_1
_geom_angle_atom_site_label_2
_geom_angle_atom_site_label_3
_geom_angle
N2 P2 C15 108.20(18)
N2 P2 C21 107.85(17)
C15 P2 C21 105.32(19)
N2 P2 B2 106.7(2)
C15 P2 B2 111.7(2)
C21 P2 B2 116.7(2)
N1 P1 C3 106.20(19)
N1 P1 C9 107.62(17)
C3 P1 C9 104.95(18)
N1 P1 B1 110.0(2)
C3 P1 B1 110.3(2)
C9 P1 B1 117.1(2)
C1 N1 P1 121.4(3)
C1 N1 H1 119.3
P1 N1 H1 119.3
C2 N2 P2 128.8(3)
C2 N2 H2 115.6
P2 N2 H2 115.6
C16 C15 C20 119.3(4)
C16 C15 P2 121.2(3)
C20 C15 P2 119.2(3)
C23 C22 C21 119.9(5)
C23 C22 H22 120.0
C21 C22 H22 120.0
C19 C20 C15 120.5(5)
C19 C20 H20 119.7
C15 C20 H20 119.7
C4 C3 C8 118.6(4)
C4 C3 P1 123.2(3)
C8 C3 P1 118.1(3)
C10 C9 C14 119.0(4)
C10 C9 P1 122.0(3)
C14 C9 P1 118.8(3)
C26 C21 C22 119.2(4)
C26 C21 P2 118.4(4)
C22 C21 P2 122.2(3)
C5 C4 C3 121.2(4)
C5 C4 H4 119.4
C3 C4 H4 119.4
C12 C11 C10 121.4(5)
C12 C11 H11 119.3
C10 C11 H11 119.3
N2 C2 C1 111.9(3)
N2 C2 H2A 109.2
C1 C2 H2A 109.2
N2 C2 H2B 109.2
C1 C2 H2B 109.2
H2A C2 H2B 107.9
N1 C1 C2 110.3(3)
N1 C1 H1A 109.6
C2 C1 H1A 109.6
N1 C1 H1B 109.6
C2 C1 H1B 109.6
H1A C1 H1B 108.1
C7 C8 C3 120.3(4)
C7 C8 H8 119.8
C3 C8 H8 119.8
C13 C14 C9 119.4(5)
C13 C14 H14 120.3
C9 C14 H14 120.3
P1 B1 H1C 109.5
P1 B1 H1D 109.5
H1C B1 H1D 109.5
P1 B1 H1E 109.5
H1C B1 H1E 109.5
H1D B1 H1E 109.5
C15 C16 C17 119.9(4)
C15 C16 H16 120.0
C17 C16 H16 120.0
C13 C12 C11 118.7(5)
C13 C12 H12 120.6
C11 C12 H12 120.6
C11 C10 C9 119.8(5)
C11 C10 H10 120.1
C9 C10 H10 120.1
C24 C23 C22 121.1(5)
C24 C23 H23 119.4
C22 C23 H23 119.4
C12 C13 C14 121.7(5)
C12 C13 H13 119.2
C14 C13 H13 119.2
C17 C18 C19 120.0(4)
C17 C18 H18 120.0
C19 C18 H18 120.0
C7 C6 C5 120.2(4)
C7 C6 H6 119.9
C5 C6 H6 119.9
C6 C7 C8 120.2(4)
C6 C7 H7 119.9
C8 C7 H7 119.9
C18 C17 C16 120.1(5)
C18 C17 H17 120.0
C16 C17 H17 120.0
C6 C5 C4 119.6(4)
C6 C5 H5 120.2
C4 C5 H5 120.2
C21 C26 C25 119.8(6)
C21 C26 H26 120.1
C25 C26 H26 120.1
C20 C19 C18 120.1(5)
C20 C19 H19 119.9
C18 C19 H19 119.9
P2 B2 H2C 109.5
P2 B2 H2D 109.5
H2C B2 H2D 109.5
P2 B2 H2E 109.5
H2C B2 H2E 109.5
H2D B2 H2E 109.5
C24 C25 C26 120.1(6)
C24 C25 H25 119.9
C26 C25 H25 119.9
C23 C24 C25 119.8(5)
C23 C24 H24 120.1
C25 C24 H24 120.1

loop_
_geom_bond_atom_site_label_1
_geom_bond_atom_site_label_2
_geom_bond_distance
P2 N2 1.660(3)
P2 C15 1.810(4)
P2 C21 1.817(4)
P2 B2 1.896(5)
P1 N1 1.668(3)
P1 C3 1.805(4)
P1 C9 1.815(4)
P1 B1 1.920(5)
N1 C1 1.463(5)
N1 H1 0.8600
N2 C2 1.437(5)
N2 H2 0.8600
C15 C16 1.377(6)
C15 C20 1.388(6)
C22 C23 1.376(7)
C22 C21 1.379(6)
C22 H22 0.9300
C20 C19 1.374(7)
C20 H20 0.9300
C3 C4 1.386(6)
C3 C8 1.389(5)
C9 C10 1.388(6)
C9 C14 1.396(7)
C21 C26 1.375(6)
C4 C5 1.377(7)
C4 H4 0.9300
C11 C12 1.379(8)
C11 C10 1.381(7)
C11 H11 0.9300
C2 C1 1.523(5)
C2 H2A 0.9700
C2 H2B 0.9700
C1 H1A 0.9700
C1 H1B 0.9700
C8 C7 1.380(7)
C8 H8 0.9300
C14 C13 1.391(7)
C14 H14 0.9300
B1 H1C 0.9600
B1 H1D 0.9600
B1 H1E 0.9600
C16 C17 1.398(6)
C16 H16 0.9300
C12 C13 1.358(8)
C12 H12 0.9300
C10 H10 0.9300
C23 C24 1.340(9)
C23 H23 0.9300
C13 H13 0.9300
C18 C17 1.369(9)
C18 C19 1.379(9)
C18 H18 0.9300
C6 C7 1.379(8)
C6 C5 1.376(8)
C6 H6 0.9300
C7 H7 0.9300
C17 H17 0.9300
C5 H5 0.9300
C26 C25 1.384(9)
C26 H26 0.9300
C19 H19 0.9300
B2 H2C 0.9600
B2 H2D 0.9600
B2 H2E 0.9600
C25 C24 1.374(11)
C25 H25 0.9300
C24 H24 0.9300
